data_2311517
loop_
_publ_author_name
'Nakagawa, Hidemi'
'Kitamura, Chitoshi'

_publ_section_title
;
 Crystal structures of 1-hy-droxy-4-prop-yloxy-9,10-anthra-quinone and its
 acetyl derivative.
;
_journal_coeditor_code NR2068
_journal_issue 'Pt 12'
_journal_name_full 'Acta crystallographica. Section E, Crystallographic communications'
_journal_page_first 1845
_journal_page_last 1849
_journal_paper_doi 10.1107/S2056989017015973
_journal_volume 73
_journal_year 2017
_chemical_formula_iupac 'C19 H16 O5'
_chemical_formula_moiety 'C19 H16 O5'
_chemical_formula_sum 'C19 H16 O5'
_chemical_formula_weight 324.32
_chemical_name_systematic
;
1-Acetyloxy-4-propyloxy-9,10-anthraquinone
;
_space_group_IT_number 14
_space_group_name_Hall '-P 2ybc'
_space_group_name_H-M_alt 'P 1 21/c 1'
_symmetry_cell_setting monoclinic
_symmetry_space_group_name_Hall '-P 2ybc'
_symmetry_space_group_name_H-M 'P 1 21/c 1'
_atom_sites_solution_hydrogens geom
_atom_sites_solution_primary direct
_atom_sites_solution_secondary direct
_cell_angle_alpha 90
_cell_angle_beta 111.153(8)
_cell_angle_gamma 90
_cell_formula_units_Z 4
_cell_length_a 11.7730(12)
_cell_length_b 15.514(2)
_cell_length_c 8.9609(10)
_cell_measurement_reflns_used 6030
_cell_measurement_temperature 200
_cell_measurement_theta_max 27.47
_cell_measurement_theta_min 3.21
_cell_volume 1526.4(3)
_computing_cell_refinement
;
PROCESS-AUTO (Rigaku, 1998)
;
_computing_data_collection
;
PROCESS-AUTO (Rigaku, 1998)
;
_computing_data_reduction
;
PROCESS-AUTO (Rigaku, 1998)
;
_computing_molecular_graphics
;
Mercury (Macrae <i>et al.</i>,  2008)
;
_computing_publication_material
;
WinGX (Farrugia, 2012) and publCIF (Westrip, 2010)
;
_computing_structure_refinement
;
SHELXL2014 (Sheldrick, 2015)
;
_computing_structure_solution
;
SIR2004 (Burla <i>et al.</i>,  2005)
;
_diffrn_ambient_temperature 200
_diffrn_detector_area_resol_mean 10
_diffrn_measured_fraction_theta_full 0.99
_diffrn_measured_fraction_theta_max 0.982
_diffrn_measurement_device_type 'R-AXIS RAPID'
_diffrn_measurement_method \w
_diffrn_radiation_monochromator graphite
_diffrn_radiation_type MoK\a
_diffrn_radiation_wavelength 0.71073
_diffrn_reflns_av_R_equivalents 0.1271
_diffrn_reflns_limit_h_max 15
_diffrn_reflns_limit_h_min -15
_diffrn_reflns_limit_k_max 20
_diffrn_reflns_limit_k_min -20
_diffrn_reflns_limit_l_max 11
_diffrn_reflns_limit_l_min -10
_diffrn_reflns_number 13902
_diffrn_reflns_theta_full 25.242
_diffrn_reflns_theta_max 27.479
_diffrn_reflns_theta_min 3.216
_diffrn_standards_number 0
_exptl_absorpt_coefficient_mu 0.102
_exptl_absorpt_correction_type none
_exptl_crystal_colour yellow
_exptl_crystal_density_diffrn 1.411
_exptl_crystal_density_method 'not measured'
_exptl_crystal_description needle
_exptl_crystal_F_000 680
_exptl_crystal_size_max 0.55
_exptl_crystal_size_mid 0.1
_exptl_crystal_size_min 0.05
_refine_diff_density_max 0.199
_refine_diff_density_min -0.237
_refine_ls_extinction_method none
_refine_ls_goodness_of_fit_ref 0.961
_refine_ls_hydrogen_treatment constr
_refine_ls_matrix_type full
_refine_ls_number_constraints 0
_refine_ls_number_parameters 219
_refine_ls_number_reflns 3439
_refine_ls_number_restraints 0
_refine_ls_restrained_S_all 0.961
_refine_ls_R_factor_all 0.1579
_refine_ls_R_factor_gt 0.0701
_refine_ls_shift/su_max 0
_refine_ls_shift/su_mean 0
_refine_ls_structure_factor_coef Fsqd
_refine_ls_weighting_details 'w=1/[\s^2^(Fo^2^)+(0.0805P)^2^] where P=(Fo^2^+2Fc^2^)/3'
_refine_ls_weighting_scheme calc
_refine_ls_wR_factor_gt 0.1454
_refine_ls_wR_factor_ref 0.1803
_reflns_number_gt 1649
_reflns_number_total 3439
_reflns_threshold_expression 'I > 2\s(I)'
_cod_data_source_file nr2068sup1.cif
_cod_data_source_block II
_cod_original_sg_symbol_H-M 'P 21/c'
_cod_database_code 2311517
_shelx_estimated_absorpt_t_min 0.946
_shelx_estimated_absorpt_t_max 0.995

loop_
_symmetry_equiv_pos_as_xyz
'x, y, z'
'-x, y+1/2, -z+1/2'
'-x, -y, -z'
'x, -y-1/2, z-1/2'

loop_
_atom_site_type_symbol
_atom_site_label
_atom_site_fract_x
_atom_site_fract_y
_atom_site_fract_z
_atom_site_U_iso_or_equiv
_atom_site_adp_type
_atom_site_calc_flag
_atom_site_occupancy
O O1 0.73574(17) -0.04963(13) 0.5929(3) 0.0468(6) Uani d 1
O O2 0.42969(17) 0.16690(14) 0.7620(3) 0.0483(6) Uani d 1
O O3 0.53107(19) 0.29687(14) 0.6807(3) 0.0540(6) Uani d 1
O O4 0.8033(2) 0.08785(16) 0.4753(3) 0.0702(8) Uani d 1
O O5 0.9066(2) -0.0077(2) 0.7902(3) 0.0765(9) Uani d 1
C C1 0.6653(2) 0.0082(2) 0.6418(4) 0.0408(7) Uani d 1
C C2 0.5870(2) -0.0265(2) 0.7073(4) 0.0442(8) Uani d 1
H H2 0.5871 -0.0869 0.7251 0.053 Uiso calc 1
C C3 0.5088(3) 0.0255(2) 0.7471(4) 0.0455(8) Uani d 1
H H3 0.4543 0.0004 0.7912 0.055 Uiso calc 1
C C4 0.5070(2) 0.1141(2) 0.7248(4) 0.0422(8) Uani d 1
C C5 0.5900(2) 0.1519(2) 0.6615(3) 0.0372(7) Uani d 1
C C6 0.5986(2) 0.2472(2) 0.6488(3) 0.0402(7) Uani d 1
C C7 0.6959(2) 0.2810(2) 0.5962(3) 0.0377(7) Uani d 1
C C8 0.7145(3) 0.3696(2) 0.5977(4) 0.0444(8) Uani d 1
H H8 0.6651 0.4071 0.6323 0.053 Uiso calc 1
C C9 0.8044(3) 0.4036(2) 0.5493(4) 0.0468(8) Uani d 1
H H9 0.8158 0.4642 0.5501 0.056 Uiso calc 1
C C10 0.8774(3) 0.3499(2) 0.4999(4) 0.0485(8) Uani d 1
H H10 0.9396 0.3733 0.468 0.058 Uiso calc 1
C C11 0.8596(3) 0.2620(2) 0.4971(4) 0.0447(8) Uani d 1
H H11 0.909 0.225 0.4616 0.054 Uiso calc 1
C C12 0.7697(2) 0.2272(2) 0.5461(4) 0.0388(7) Uani d 1
C C13 0.7508(3) 0.1335(2) 0.5408(4) 0.0426(8) Uani d 1
C C14 0.6682(2) 0.0963(2) 0.6175(3) 0.0379(7) Uani d 1
C C15 0.8571(3) -0.0477(2) 0.6697(5) 0.0495(8) Uani d 1
C C16 0.9202(3) -0.1012(2) 0.5859(4) 0.0603(10) Uani d 1
H H16A 0.9495 -0.0642 0.5187 0.09 Uiso calc 1
H H16B 0.8633 -0.144 0.5187 0.09 Uiso calc 1
H H16C 0.9894 -0.1308 0.6649 0.09 Uiso calc 1
C C17 0.3442(3) 0.1282(2) 0.8232(4) 0.0472(8) Uani d 1
H H17A 0.3879 0.1001 0.9274 0.057 Uiso calc 1
H H17B 0.2949 0.0841 0.7476 0.057 Uiso calc 1
C C18 0.2633(3) 0.1994(2) 0.8430(4) 0.0536(9) Uani d 1
H H18A 0.2249 0.2301 0.7402 0.064 Uiso calc 1
H H18B 0.3126 0.2413 0.9236 0.064 Uiso calc 1
C C19 0.1645(3) 0.1607(2) 0.8970(5) 0.0711(12) Uani d 1
H H19A 0.1176 0.1178 0.8186 0.107 Uiso calc 1
H H19B 0.1099 0.2066 0.9055 0.107 Uiso calc 1
H H19C 0.2028 0.1329 1.0015 0.107 Uiso calc 1

loop_
_atom_site_aniso_label
_atom_site_aniso_U_11
_atom_site_aniso_U_22
_atom_site_aniso_U_33
_atom_site_aniso_U_12
_atom_site_aniso_U_13
_atom_site_aniso_U_23
O1 0.0506(11) 0.0288(13) 0.0650(15) 0.0007(9) 0.0258(12) -0.0081(10)
O2 0.0496(12) 0.0379(14) 0.0699(15) 0.0019(10) 0.0365(12) 0.0032(11)
O3 0.0596(12) 0.0321(14) 0.0861(17) 0.0101(11) 0.0454(13) 0.0047(12)
O4 0.1004(18) 0.0341(15) 0.109(2) 0.0120(13) 0.0781(18) 0.0053(14)
O5 0.0604(14) 0.077(2) 0.080(2) 0.0213(14) 0.0106(15) -0.0307(17)
C1 0.0420(15) 0.0303(18) 0.0516(19) 0.0030(13) 0.0187(16) -0.0029(15)
C2 0.0465(15) 0.0286(19) 0.057(2) -0.0033(13) 0.0179(17) 0.0010(14)
C3 0.0460(16) 0.038(2) 0.059(2) -0.0036(14) 0.0260(17) 0.0047(15)
C4 0.0385(15) 0.041(2) 0.0477(19) 0.0008(14) 0.0166(16) 0.0000(15)
C5 0.0378(14) 0.0309(18) 0.0437(18) 0.0024(12) 0.0159(15) 0.0034(13)
C6 0.0415(15) 0.0325(19) 0.049(2) 0.0023(14) 0.0195(16) 0.0016(14)
C7 0.0410(15) 0.0293(18) 0.0436(18) 0.0054(13) 0.0163(15) 0.0024(13)
C8 0.0529(17) 0.0319(19) 0.053(2) 0.0041(14) 0.0251(17) 0.0013(15)
C9 0.0514(17) 0.0310(19) 0.060(2) -0.0044(14) 0.0222(17) 0.0013(15)
C10 0.0493(17) 0.041(2) 0.061(2) -0.0054(15) 0.0267(18) 0.0030(16)
C11 0.0459(16) 0.037(2) 0.056(2) 0.0022(14) 0.0250(17) 0.0027(15)
C12 0.0427(15) 0.0307(19) 0.0438(18) 0.0034(13) 0.0166(15) 0.0037(14)
C13 0.0493(16) 0.0350(19) 0.050(2) 0.0052(14) 0.0261(17) 0.0005(15)
C14 0.0401(14) 0.0304(18) 0.0435(18) 0.0024(13) 0.0155(15) 0.0003(13)
C15 0.0510(18) 0.032(2) 0.066(2) 0.0078(15) 0.0228(19) -0.0013(17)
C16 0.060(2) 0.047(3) 0.080(3) 0.0102(17) 0.033(2) -0.0139(19)
C17 0.0456(16) 0.041(2) 0.064(2) -0.0031(14) 0.0316(17) 0.0025(16)
C18 0.0505(17) 0.045(2) 0.077(2) 0.0002(15) 0.0368(19) -0.0024(17)
C19 0.071(2) 0.047(3) 0.122(3) 0.0025(18) 0.067(3) -0.004(2)

loop_
_atom_type_symbol
_atom_type_description
_atom_type_scat_dispersion_real
_atom_type_scat_dispersion_imag
_atom_type_scat_source
C C 0.0033 0.0016 'International Tables Vol C Tables 4.2.6.8 and 6.1.1.4'
H H 0 0 'International Tables Vol C Tables 4.2.6.8 and 6.1.1.4'
O O 0.0106 0.006 'International Tables Vol C Tables 4.2.6.8 and 6.1.1.4'

loop_
_geom_angle_atom_site_label_1
_geom_angle_atom_site_label_2
_geom_angle_atom_site_label_3
_geom_angle
C15 O1 C1 117.9(2)
C4 O2 C17 117.8(3)
C2 C1 C14 121.0(3)
C2 C1 O1 116.7(3)
C14 C1 O1 122.2(2)
C3 C2 C1 120.0(3)
C3 C2 H2 120
C1 C2 H2 120
C2 C3 C4 121.6(3)
C2 C3 H3 119.2
C4 C3 H3 119.2
O2 C4 C3 122.7(3)
O2 C4 C5 118.0(3)
C3 C4 C5 119.3(3)
C14 C5 C4 117.9(3)
C14 C5 C6 121.0(2)
C4 C5 C6 121.0(3)
O3 C6 C7 119.8(3)
O3 C6 C5 123.0(3)
C7 C6 C5 117.2(2)
C8 C7 C12 118.8(3)
C8 C7 C6 118.9(3)
C12 C7 C6 122.3(3)
C9 C8 C7 120.6(3)
C9 C8 H8 119.7
C7 C8 H8 119.7
C10 C9 C8 120.3(3)
C10 C9 H9 119.8
C8 C9 H9 119.8
C11 C10 C9 119.7(3)
C11 C10 H10 120.1
C9 C10 H10 120.1
C10 C11 C12 120.3(3)
C10 C11 H11 119.8
C12 C11 H11 119.8
C7 C12 C11 120.2(3)
C7 C12 C13 120.0(3)
C11 C12 C13 119.8(3)
O4 C13 C12 119.5(3)
O4 C13 C14 121.6(3)
C12 C13 C14 118.9(2)
C1 C14 C5 120.1(3)
C1 C14 C13 120.6(3)
C5 C14 C13 119.3(3)
O5 C15 O1 123.7(3)
O5 C15 C16 125.1(3)
O1 C15 C16 111.2(3)
C15 C16 H16A 109.5
C15 C16 H16B 109.5
H16A C16 H16B 109.5
C15 C16 H16C 109.5
H16A C16 H16C 109.5
H16B C16 H16C 109.5
O2 C17 C18 107.3(3)
O2 C17 H17A 110.3
C18 C17 H17A 110.3
O2 C17 H17B 110.3
C18 C17 H17B 110.3
H17A C17 H17B 108.5
C17 C18 C19 109.5(3)
C17 C18 H18A 109.8
C19 C18 H18A 109.8
C17 C18 H18B 109.8
C19 C18 H18B 109.8
H18A C18 H18B 108.2
C18 C19 H19A 109.5
C18 C19 H19B 109.5
H19A C19 H19B 109.5
C18 C19 H19C 109.5
H19A C19 H19C 109.5
H19B C19 H19C 109.5

loop_
_geom_bond_atom_site_label_1
_geom_bond_atom_site_label_2
_geom_bond_distance
O1 C15 1.344(4)
O1 C1 1.396(3)
O2 C4 1.353(3)
O2 C17 1.440(3)
O3 C6 1.213(3)
O4 C13 1.220(3)
O5 C15 1.198(4)
C1 C2 1.370(4)
C1 C14 1.387(4)
C2 C3 1.364(4)
C2 H2 0.95
C3 C4 1.389(4)
C3 H3 0.95
C4 C5 1.421(4)
C5 C14 1.417(4)
C5 C6 1.488(4)
C6 C7 1.484(4)
C7 C8 1.390(4)
C7 C12 1.390(4)
C8 C9 1.385(4)
C8 H8 0.95
C9 C10 1.380(4)
C9 H9 0.95
C10 C11 1.378(4)
C10 H10 0.95
C11 C12 1.393(4)
C11 H11 0.95
C12 C13 1.469(4)
C13 C14 1.494(4)
C15 C16 1.486(4)
C16 H16A 0.98
C16 H16B 0.98
C16 H16C 0.98
C17 C18 1.510(4)
C17 H17A 0.99
C17 H17B 0.99
C18 C19 1.535(4)
C18 H18A 0.99
C18 H18B 0.99
C19 H19A 0.98
C19 H19B 0.98
C19 H19C 0.98

loop_
_geom_hbond_atom_site_label_D
_geom_hbond_atom_site_label_H
_geom_hbond_atom_site_label_A
_geom_hbond_site_symmetry_A
_geom_hbond_distance_DH
_geom_hbond_distance_HA
_geom_hbond_distance_DA
_geom_hbond_angle_DHA
_geom_hbond_publ_flag
C2 H2 O3 2_646 0.95 2.6 3.384(4) 140.4 y
C10 H10 O5 4_565 0.95 2.57 3.180(4) 122.6 y

loop_
_geom_torsion_atom_site_label_1
_geom_torsion_atom_site_label_2
_geom_torsion_atom_site_label_3
_geom_torsion_atom_site_label_4
_geom_torsion
C15 O1 C1 C2 -115.1(3)
C15 O1 C1 C14 68.5(4)
C14 C1 C2 C3 1.2(5)
O1 C1 C2 C3 -175.2(3)
C1 C2 C3 C4 -0.8(5)
C17 O2 C4 C3 -1.7(4)
C17 O2 C4 C5 178.8(3)
C2 C3 C4 O2 179.4(3)
C2 C3 C4 C5 -1.1(5)
O2 C4 C5 C14 -177.9(3)
C3 C4 C5 C14 2.6(4)
O2 C4 C5 C6 4.8(4)
C3 C4 C5 C6 -174.7(3)
C14 C5 C6 O3 177.8(3)
C4 C5 C6 O3 -5.1(5)
C14 C5 C6 C7 -3.0(4)
C4 C5 C6 C7 174.2(3)
O3 C6 C7 C8 5.4(4)
C5 C6 C7 C8 -173.8(3)
O3 C6 C7 C12 -174.8(3)
C5 C6 C7 C12 5.9(4)
C12 C7 C8 C9 0.4(5)
C6 C7 C8 C9 -179.9(3)
C7 C8 C9 C10 -0.5(5)
C8 C9 C10 C11 0.7(5)
C9 C10 C11 C12 -0.9(5)
C8 C7 C12 C11 -0.6(4)
C6 C7 C12 C11 179.7(3)
C8 C7 C12 C13 -179.0(3)
C6 C7 C12 C13 1.3(4)
C10 C11 C12 C7 0.9(5)
C10 C11 C12 C13 179.3(3)
C7 C12 C13 O4 169.4(3)
C11 C12 C13 O4 -9.0(5)
C7 C12 C13 C14 -11.2(4)
C11 C12 C13 C14 170.4(3)
C2 C1 C14 C5 0.3(5)
O1 C1 C14 C5 176.6(3)
C2 C1 C14 C13 -177.9(3)
O1 C1 C14 C13 -1.7(5)
C4 C5 C14 C1 -2.2(4)
C6 C5 C14 C1 175.0(3)
C4 C5 C14 C13 176.1(3)
C6 C5 C14 C13 -6.7(4)
O4 C13 C14 C1 11.5(5)
C12 C13 C14 C1 -167.9(3)
O4 C13 C14 C5 -166.7(3)
C12 C13 C14 C5 13.9(4)
C1 O1 C15 O5 10.3(5)
C1 O1 C15 C16 -169.8(3)
C4 O2 C17 C18 -175.8(3)
O2 C17 C18 C19 176.1(3)
